data_7224822
loop_
_publ_author_name
'hu, kun'
'Zhou, Guimei'
'Zhang, Zhong'
'Li, Jingui'
'Li, Feiyan'
'Liang, Fupei'

_publ_section_title
;
 Two hydrazone Copper (II) complexes: Synthesis, crystal structure,
 cytotoxicity, and action mechanism
;
_journal_name_full 'RSC Adv.'
_journal_paper_doi 10.1039/C6RA03478K
_journal_year 2016
_chemical_formula_moiety 'C17 H12 Cu N4 O5'
_chemical_formula_sum 'C17 H12 Cu N4 O5'
_chemical_formula_weight 415.85
_chemical_name_systematic
;
 ? 
;
_space_group_crystal_system triclinic
_space_group_IT_number 2
_space_group_name_Hall '-P 1'
_space_group_name_H-M_alt 'P -1'
_symmetry_space_group_name_Hall '-P 1'
_symmetry_space_group_name_H-M 'P -1'
_atom_sites_solution_hydrogens geom
_atom_sites_solution_primary iterative
_atom_sites_solution_secondary difmap
_audit_creation_date 2015-11-09
_audit_creation_method
;
  Olex2 1.2-ac2
  (compiled 2012.03.06 svn.r2239, GUI svn.r4109)
;
_audit_update_record
;
2015-12-09 deposited with the CCDC.
2016-04-04 downloaded from the CCDC.
;
_cell_angle_alpha 85.415(9)
_cell_angle_beta 77.055(10)
_cell_angle_gamma 77.165(9)
_cell_formula_units_Z 2
_cell_length_a 7.052(4)
_cell_length_b 10.386(6)
_cell_length_c 11.404(7)
_cell_measurement_reflns_used 2245
_cell_measurement_temperature 296(2)
_cell_measurement_theta_max 24.44
_cell_measurement_theta_min 2.68
_cell_volume 793.3(8)
_computing_molecular_graphics
;
O. V. Dolomanov, L. J. Bourhis, R. J. Gildea, J. A. K. Howard and H. Puschmann,
OLEX2: a complete structure solution, refinement and analysis program.
J. Appl. Cryst. (2009). 42, 339-341.
;
_computing_publication_material
;
O. V. Dolomanov, L. J. Bourhis, R. J. Gildea, J. A. K. Howard and H. Puschmann,
OLEX2: a complete structure solution, refinement and analysis program.
J. Appl. Cryst. (2009). 42, 339-341.
;
_computing_structure_refinement
;
XL, G.M. Sheldrick, Acta Cryst.
(2008). A64, 112-122
;
_computing_structure_solution
;
olex2.solve (L.J. Bourhis, O.V. Dolomanov, R.J. Gildea, J.A.K. Howard,
H. Puschmann, in preparation, 2011)
;
_diffrn_ambient_temperature 296.15
_diffrn_measured_fraction_theta_full 0.994
_diffrn_measured_fraction_theta_max 0.994
_diffrn_measurement_device_type 'Bruker APEX-II CCD'
_diffrn_measurement_method '\f and \w scans'
_diffrn_radiation_monochromator graphite
_diffrn_radiation_type MoK\a
_diffrn_radiation_wavelength 0.71073
_diffrn_reflns_av_R_equivalents 0.0373
_diffrn_reflns_av_unetI/netI 0.0454
_diffrn_reflns_limit_h_max 8
_diffrn_reflns_limit_h_min -8
_diffrn_reflns_limit_k_max 12
_diffrn_reflns_limit_k_min -12
_diffrn_reflns_limit_l_max 14
_diffrn_reflns_limit_l_min -14
_diffrn_reflns_number 9213
_diffrn_reflns_theta_full 26.37
_diffrn_reflns_theta_max 26.37
_diffrn_reflns_theta_min 1.83
_diffrn_source 'fine-focus sealed tube'
_diffrn_source_current n/a
_diffrn_source_power 1.5
_diffrn_source_voltage n/a
_diffrn_standards_number 0
_exptl_absorpt_coefficient_mu 1.418
_exptl_absorpt_correction_T_max 0.8950
_exptl_absorpt_correction_T_min 0.6757
_exptl_absorpt_correction_type none
_exptl_crystal_colour green
_exptl_crystal_density_diffrn 1.741
_exptl_crystal_density_method 'not measured'
_exptl_crystal_description rodlike
_exptl_crystal_F_000 422
_exptl_crystal_size_max 0.30
_exptl_crystal_size_mid 0.15
_exptl_crystal_size_min 0.08
_refine_diff_density_max 0.287
_refine_diff_density_min -0.336
_refine_diff_density_rms 0.056
_refine_ls_extinction_method none
_refine_ls_goodness_of_fit_ref 1.034
_refine_ls_hydrogen_treatment mixed
_refine_ls_matrix_type full
_refine_ls_number_parameters 255
_refine_ls_number_reflns 3216
_refine_ls_number_restraints 0
_refine_ls_restrained_S_all 1.034
_refine_ls_R_factor_all 0.0588
_refine_ls_R_factor_gt 0.0350
_refine_ls_shift/su_max 0.003
_refine_ls_shift/su_mean 0.000
_refine_ls_structure_factor_coef Fsqd
_refine_ls_weighting_details 'calc w=1/[\s^2^(Fo^2^)+(0.0364P)^2^+0.1049P] where P=(Fo^2^+2Fc^2^)/3'
_refine_ls_weighting_scheme calc
_refine_ls_wR_factor_gt 0.0771
_refine_ls_wR_factor_ref 0.0851
_reflns_number_gt 2351
_reflns_number_total 3216
_reflns_threshold_expression >2sigma(I)
_cod_data_source_file c6ra03478k2.cif
_cod_data_source_block 7
_cod_original_cell_volume 793.2(8)
_cod_database_code 7224822

loop_
_space_group_symop_id
_space_group_symop_operation_xyz
1 'x, y, z'
2 '-x, -y, -z'

loop_
_atom_site_label
_atom_site_type_symbol
_atom_site_fract_x
_atom_site_fract_y
_atom_site_fract_z
_atom_site_U_iso_or_equiv
_atom_site_adp_type
_atom_site_occupancy
_atom_site_symmetry_multiplicity
_atom_site_calc_flag
_atom_site_refinement_flags
_atom_site_disorder_assembly
_atom_site_disorder_group
Cu1 Cu 0.2491(4) 0.5375(3) 0.8041(3) 0.0308(10) Uani 0.62(3) 1 d P A 1
N1 N 0.2497(3) 0.3873(2) 0.70261(19) 0.0377(5) Uani 1 1 d . . .
O1 O 0.2249(3) 0.67033(17) 0.91898(17) 0.0511(5) Uani 1 1 d . . .
O3 O 0.2651(3) 0.6760(2) 0.67190(18) 0.0565(6) Uani 1 1 d . . .
C11 C 0.2339(4) 0.6183(2) 1.0240(2) 0.0347(6) Uani 1 1 d . A .
N2 N 0.2589(3) 0.42403(19) 0.94597(18) 0.0321(5) Uani 1 1 d . . .
N3 N 0.2519(3) 0.49031(19) 1.04835(18) 0.0358(5) Uani 1 1 d . A .
C8 C 0.2989(3) 0.2137(2) 0.8589(2) 0.0327(6) Uani 1 1 d . . .
C1 C 0.2374(4) 0.4170(3) 0.5889(3) 0.0496(8) Uani 1 1 d . A .
H1 H 0.2201 0.5057 0.5645 0.060 Uiso 1 1 calc R . .
C12 C 0.2256(3) 0.7021(2) 1.1233(2) 0.0330(6) Uani 1 1 d . . .
O5 O -0.0502(4) 0.7018(2) 0.7443(2) 0.0729(7) Uani 1 1 d . . .
O2 O 0.3320(3) 0.51874(18) 1.25486(18) 0.0515(5) Uani 1 1 d . . .
H2 H 0.3187 0.4775 1.1999 0.077 Uiso 1 1 calc R A .
C9 C 0.2814(3) 0.2553(2) 0.7382(2) 0.0335(6) Uani 1 1 d . A .
O4 O 0.0617(3) 0.83891(18) 0.60862(18) 0.0600(6) Uani 1 1 d . . .
N4 N 0.0869(4) 0.7429(2) 0.6744(2) 0.0456(6) Uani 1 1 d . A .
C4 C 0.2974(4) 0.1580(3) 0.6547(3) 0.0404(7) Uani 1 1 d . . .
C13 C 0.2684(4) 0.6505(3) 1.2338(2) 0.0367(6) Uani 1 1 d . A .
C16 C 0.1582(4) 0.9208(3) 1.1998(3) 0.0447(7) Uani 1 1 d . . .
H16 H 0.1232 1.0119 1.1882 0.054 Uiso 1 1 calc R A .
C6 C 0.3549(4) -0.0162(3) 0.8033(3) 0.0496(8) Uani 1 1 d . . .
H6 H 0.3820 -0.1056 0.8252 0.060 Uiso 1 1 calc R A .
C17 C 0.1705(4) 0.8390(2) 1.1085(2) 0.0394(6) Uani 1 1 d . A .
H17 H 0.1419 0.8754 1.0356 0.047 Uiso 1 1 calc R . .
C10 C 0.2830(4) 0.2987(2) 0.9558(2) 0.0339(6) Uani 1 1 d . A .
H10 H 0.2909 0.2593 1.0312 0.041 Uiso 1 1 calc R . .
C14 C 0.2544(4) 0.7338(3) 1.3256(2) 0.0436(7) Uani 1 1 d . . .
H14 H 0.2836 0.6989 1.3987 0.052 Uiso 1 1 calc R A .
C2 C 0.2482(5) 0.3269(3) 0.5038(3) 0.0551(8) Uani 1 1 d . . .
H2A H 0.2356 0.3546 0.4258 0.066 Uiso 1 1 calc R A .
C5 C 0.3343(4) 0.0225(3) 0.6898(3) 0.0473(7) Uani 1 1 d . A .
H5 H 0.3446 -0.0408 0.6341 0.057 Uiso 1 1 calc R . .
C7 C 0.3350(4) 0.0795(2) 0.8870(3) 0.0417(7) Uani 1 1 d . A .
H7 H 0.3466 0.0519 0.9652 0.050 Uiso 1 1 calc R . .
C3 C 0.2776(4) 0.1977(3) 0.5368(3) 0.0488(7) Uani 1 1 d . A .
H3 H 0.2847 0.1349 0.4814 0.059 Uiso 1 1 calc R . .
C15 C 0.1974(4) 0.8682(3) 1.3086(3) 0.0448(7) Uani 1 1 d . A .
H15 H 0.1853 0.9239 1.3710 0.054 Uiso 1 1 calc R . .
Cu1' Cu 0.219(2) 0.5358(6) 0.8085(6) 0.0727(19) Uani 0.38(3) 1 d P A 2

loop_
_atom_site_aniso_label
_atom_site_aniso_U_11
_atom_site_aniso_U_22
_atom_site_aniso_U_33
_atom_site_aniso_U_23
_atom_site_aniso_U_13
_atom_site_aniso_U_12
Cu1 0.040(2) 0.0253(8) 0.0265(9) 0.0050(5) -0.0085(8) -0.0075(4)
N1 0.0448(13) 0.0369(12) 0.0329(13) 0.0028(10) -0.0122(10) -0.0089(10)
O1 0.0851(15) 0.0324(10) 0.0379(11) 0.0049(9) -0.0217(10) -0.0101(10)
O3 0.0653(15) 0.0514(13) 0.0449(13) 0.0039(10) -0.0130(11) 0.0035(11)
C11 0.0351(15) 0.0339(14) 0.0344(15) 0.0033(11) -0.0095(12) -0.0056(11)
N2 0.0336(12) 0.0315(11) 0.0305(12) 0.0006(9) -0.0050(9) -0.0078(9)
N3 0.0450(13) 0.0326(12) 0.0310(12) 0.0006(9) -0.0102(10) -0.0088(9)
C8 0.0255(13) 0.0335(13) 0.0385(15) 0.0015(11) -0.0061(11) -0.0065(10)
C1 0.067(2) 0.0482(17) 0.0369(17) 0.0058(14) -0.0163(15) -0.0153(15)
C12 0.0286(13) 0.0361(14) 0.0338(15) -0.0022(11) -0.0036(11) -0.0085(11)
O5 0.0743(17) 0.0930(18) 0.0599(15) 0.0119(13) -0.0181(13) -0.0362(14)
O2 0.0744(14) 0.0417(11) 0.0421(12) 0.0044(9) -0.0247(11) -0.0095(10)
C9 0.0273(14) 0.0332(14) 0.0400(15) -0.0025(11) -0.0044(11) -0.0084(10)
O4 0.1002(18) 0.0328(11) 0.0483(13) 0.0074(10) -0.0318(12) -0.0030(11)
N4 0.0713(19) 0.0360(13) 0.0341(13) -0.0039(11) -0.0220(13) -0.0088(13)
C4 0.0294(14) 0.0433(16) 0.0491(17) -0.0077(13) -0.0033(12) -0.0119(12)
C13 0.0311(14) 0.0369(14) 0.0421(16) -0.0014(12) -0.0063(12) -0.0089(11)
C16 0.0390(16) 0.0373(15) 0.0541(19) -0.0078(14) -0.0015(14) -0.0070(12)
C6 0.0471(18) 0.0309(15) 0.070(2) -0.0037(14) -0.0119(16) -0.0067(13)
C17 0.0383(15) 0.0373(15) 0.0399(16) -0.0006(12) -0.0035(12) -0.0078(12)
C10 0.0349(14) 0.0324(14) 0.0345(14) 0.0063(11) -0.0098(12) -0.0074(11)
C14 0.0413(16) 0.0557(18) 0.0350(16) -0.0062(13) -0.0071(13) -0.0119(13)
C2 0.067(2) 0.064(2) 0.0366(17) -0.0036(15) -0.0108(15) -0.0177(16)
C5 0.0378(16) 0.0427(16) 0.061(2) -0.0168(15) -0.0028(14) -0.0099(13)
C7 0.0397(16) 0.0342(14) 0.0532(18) 0.0033(13) -0.0146(13) -0.0085(12)
C3 0.0490(18) 0.061(2) 0.0402(17) -0.0147(15) -0.0069(14) -0.0181(15)
C15 0.0388(16) 0.0512(18) 0.0449(18) -0.0166(14) -0.0016(13) -0.0125(13)
Cu1' 0.130(4) 0.0420(17) 0.051(2) 0.0012(13) -0.041(2) -0.007(2)

loop_
_atom_type_symbol
_atom_type_description
_atom_type_scat_dispersion_real
_atom_type_scat_dispersion_imag
_atom_type_scat_source
C C 0.0033 0.0016 'International Tables Vol C Tables 4.2.6.8 and 6.1.1.4'
H H 0.0000 0.0000 'International Tables Vol C Tables 4.2.6.8 and 6.1.1.4'
Cu Cu 0.3201 1.2651 'International Tables Vol C Tables 4.2.6.8 and 6.1.1.4'
N N 0.0061 0.0033 'International Tables Vol C Tables 4.2.6.8 and 6.1.1.4'
O O 0.0106 0.0060 'International Tables Vol C Tables 4.2.6.8 and 6.1.1.4'

loop_
_geom_angle_atom_site_label_1
_geom_angle_atom_site_label_2
_geom_angle_atom_site_label_3
_geom_angle
O1 Cu1 N1 172.06(18)
O1 Cu1 O3 89.33(15)
O3 Cu1 N1 97.31(16)
N2 Cu1 N1 92.47(15)
N2 Cu1 O1 81.32(15)
N2 Cu1 O3 169.0(2)
C1 N1 Cu1 116.8(2)
C1 N1 C9 117.5(2)
C1 N1 Cu1' 117.4(3)
C9 N1 Cu1 125.34(19)
C9 N1 Cu1' 125.1(2)
Cu1' N1 Cu1 5.9(4)
Cu1 O1 Cu1' 6.1(4)
C11 O1 Cu1 111.33(18)
C11 O1 Cu1' 110.4(2)
Cu1 O3 Cu1' 5.6(4)
N4 O3 Cu1 107.46(19)
N4 O3 Cu1' 102.1(4)
O1 C11 N3 123.1(2)
O1 C11 C12 119.9(2)
N3 C11 C12 117.0(2)
N3 N2 Cu1 113.72(17)
N3 N2 Cu1' 114.7(2)
C10 N2 Cu1 129.0(2)
C10 N2 N3 117.1(2)
C10 N2 Cu1' 128.2(3)
Cu1' N2 Cu1 6.2(5)
C11 N3 N2 110.5(2)
C9 C8 C10 126.1(2)
C7 C8 C9 118.1(2)
C7 C8 C10 115.7(2)
N1 C1 H1 117.4
N1 C1 C2 125.3(3)
C2 C1 H1 117.4
C13 C12 C11 122.7(2)
C17 C12 C11 119.1(2)
C17 C12 C13 118.2(2)
C13 O2 H2 109.5
N1 C9 C8 121.5(2)
N1 C9 C4 119.9(2)
C4 C9 C8 118.6(2)
O5 N4 O3 117.0(2)
O4 N4 O3 119.3(3)
O4 N4 O5 123.7(3)
C9 C4 C5 120.2(3)
C3 C4 C9 119.1(3)
C3 C4 C5 120.7(3)
O2 C13 C12 122.4(2)
O2 C13 C14 117.1(2)
C14 C13 C12 120.4(2)
C17 C16 H16 120.0
C17 C16 C15 120.1(3)
C15 C16 H16 120.0
C5 C6 H6 120.4
C5 C6 C7 119.2(3)
C7 C6 H6 120.4
C12 C17 H17 119.5
C16 C17 C12 120.9(3)
C16 C17 H17 119.5
N2 C10 C8 124.8(2)
N2 C10 H10 117.6
C8 C10 H10 117.6
C13 C14 H14 120.0
C15 C14 C13 120.0(3)
C15 C14 H14 120.0
C1 C2 H2A 120.9
C3 C2 C1 118.2(3)
C3 C2 H2A 120.9
C4 C5 H5 119.5
C6 C5 C4 120.9(3)
C6 C5 H5 119.5
C8 C7 C6 123.0(3)
C8 C7 H7 118.5
C6 C7 H7 118.5
C4 C3 H3 120.0
C2 C3 C4 120.0(3)
C2 C3 H3 120.0
C16 C15 H15 119.8
C14 C15 C16 120.4(3)
C14 C15 H15 119.8
N1 Cu1' O3 96.3(3)
O1 Cu1' N1 171.9(8)
O1 Cu1' O3 86.5(3)
N2 Cu1' N1 94.2(3)
N2 Cu1' O1 80.9(3)
N2 Cu1' O3 159.3(9)

loop_
_geom_bond_atom_site_label_1
_geom_bond_atom_site_label_2
_geom_bond_distance
Cu1 N1 2.014(4)
Cu1 O1 1.932(4)
Cu1 O3 2.001(3)
Cu1 N2 1.929(4)
N1 C1 1.326(3)
N1 C9 1.382(3)
N1 Cu1' 1.979(7)
O1 C11 1.282(3)
O1 Cu1' 1.967(7)
O3 N4 1.289(3)
O3 Cu1' 2.067(8)
C11 N3 1.320(3)
C11 C12 1.466(4)
N2 N3 1.388(3)
N2 C10 1.274(3)
N2 Cu1' 1.909(6)
C8 C9 1.433(4)
C8 C10 1.439(3)
C8 C7 1.385(3)
C1 H1 0.9300
C1 C2 1.379(4)
C12 C13 1.399(4)
C12 C17 1.396(4)
O5 N4 1.239(3)
O2 H2 0.8200
O2 C13 1.361(3)
C9 C4 1.413(4)
O4 N4 1.205(3)
C4 C5 1.415(4)
C4 C3 1.402(4)
C13 C14 1.383(4)
C16 H16 0.9300
C16 C17 1.372(4)
C16 C15 1.375(4)
C6 H6 0.9300
C6 C5 1.354(4)
C6 C7 1.397(4)
C17 H17 0.9300
C10 H10 0.9300
C14 H14 0.9300
C14 C15 1.375(4)
C2 H2A 0.9300
C2 C3 1.347(4)
C5 H5 0.9300
C7 H7 0.9300
C3 H3 0.9300
C15 H15 0.9300

loop_
_geom_torsion_atom_site_label_1
_geom_torsion_atom_site_label_2
_geom_torsion_atom_site_label_3
_geom_torsion_atom_site_label_4
_geom_torsion
Cu1 N1 C1 C2 175.7(3)
Cu1 N1 C9 C8 6.1(3)
Cu1 N1 C9 C4 -173.8(2)
Cu1 N1 Cu1' O1 -40(5)
Cu1 N1 Cu1' O3 69(2)
Cu1 N1 Cu1' N2 -93(2)
Cu1 O1 C11 N3 -1.7(3)
Cu1 O1 C11 C12 177.8(2)
Cu1 O1 Cu1' N1 41(5)
Cu1 O1 Cu1' O3 -69(2)
Cu1 O1 Cu1' N2 94(2)
Cu1 O3 N4 O5 -7.2(3)
Cu1 O3 N4 O4 174.2(2)
Cu1 O3 Cu1' N1 -95(3)
Cu1 O3 Cu1' O1 78(3)
Cu1 O3 Cu1' N2 25(2)
Cu1 N2 N3 C11 1.9(3)
Cu1 N2 C10 C8 -3.3(4)
Cu1 N2 Cu1' N1 97(3)
Cu1 N2 Cu1' O1 -77(2)
Cu1 N2 Cu1' O3 -23.6(19)
N1 Cu1 O1 C11 41.0(15)
N1 Cu1 O1 Cu1' -41.4(17)
N1 Cu1 O3 N4 97.68(19)
N1 Cu1 O3 Cu1' 79(3)
N1 Cu1 N2 N3 -177.22(16)
N1 Cu1 N2 C10 7.6(3)
N1 Cu1 N2 Cu1' -77(2)
N1 C1 C2 C3 -1.4(5)
N1 C9 C4 C5 178.6(2)
N1 C9 C4 C3 -1.0(4)
O1 Cu1 N1 C1 139.5(14)
O1 Cu1 N1 C9 -47.2(15)
O1 Cu1 N1 Cu1' 42.3(17)
O1 Cu1 O3 N4 -78.0(2)
O1 Cu1 O3 Cu1' -97(3)
O1 Cu1 N2 N3 -2.20(19)
O1 Cu1 N2 C10 -177.4(2)
O1 Cu1 N2 Cu1' 98(2)
O1 C11 N3 N2 -0.1(3)
O1 C11 C12 C13 -168.7(2)
O1 C11 C12 C17 12.0(4)
O3 Cu1 N1 C1 -7.2(3)
O3 Cu1 N1 C9 166.1(2)
O3 Cu1 N1 Cu1' -104(2)
O3 Cu1 O1 C11 -172.05(19)
O3 Cu1 O1 Cu1' 106(2)
O3 Cu1 N2 N3 30.2(11)
O3 Cu1 N2 C10 -145.0(9)
O3 Cu1 N2 Cu1' 130(3)
C11 O1 Cu1' N1 -59(5)
C11 O1 Cu1' O3 -169.0(3)
C11 O1 Cu1' N2 -5.5(6)
C11 C12 C13 O2 3.8(4)
C11 C12 C13 C14 -178.7(2)
C11 C12 C17 C16 179.1(2)
N2 Cu1 N1 C1 177.9(2)
N2 Cu1 N1 C9 -8.8(3)
N2 Cu1 N1 Cu1' 81(2)
N2 Cu1 O1 C11 2.1(2)
N2 Cu1 O1 Cu1' -80(2)
N2 Cu1 O3 N4 -109.9(10)
N2 Cu1 O3 Cu1' -129(3)
N3 C11 C12 C13 10.8(4)
N3 C11 C12 C17 -168.4(2)
N3 N2 C10 C8 -178.3(2)
N3 N2 Cu1' N1 179.3(3)
N3 N2 Cu1' O1 5.7(6)
N3 N2 Cu1' O3 59.1(16)
C8 C9 C4 C5 -1.4(4)
C8 C9 C4 C3 179.1(2)
C1 N1 C9 C8 179.3(2)
C1 N1 C9 C4 -0.6(4)
C1 N1 Cu1' O1 -126(5)
C1 N1 Cu1' O3 -16.5(7)
C1 N1 Cu1' N2 -178.6(4)
C1 C2 C3 C4 -0.4(4)
C12 C11 N3 N2 -179.67(19)
C12 C13 C14 C15 0.2(4)
O2 C13 C14 C15 177.9(2)
C9 N1 C1 C2 1.9(4)
C9 N1 Cu1' O1 54(5)
C9 N1 Cu1' O3 164.0(2)
C9 N1 Cu1' N2 1.9(9)
C9 C8 C10 N2 -3.1(4)
C9 C8 C7 C6 0.0(4)
C9 C4 C5 C6 0.0(4)
C9 C4 C3 C2 1.5(4)
N4 O3 Cu1' N1 103.6(5)
N4 O3 Cu1' O1 -84.0(5)
N4 O3 Cu1' N2 -136.5(14)
C13 C12 C17 C16 -0.2(4)
C13 C14 C15 C16 -1.4(4)
C17 C12 C13 O2 -176.9(2)
C17 C12 C13 C14 0.6(4)
C17 C16 C15 C14 1.8(4)
C10 N2 N3 C11 177.7(2)
C10 N2 Cu1' N1 -3.6(9)
C10 N2 Cu1' O1 -177.2(2)
C10 N2 Cu1' O3 -123.8(11)
C10 C8 C9 N1 1.2(4)
C10 C8 C9 C4 -178.8(2)
C10 C8 C7 C6 -179.8(2)
C5 C4 C3 C2 -178.1(3)
C5 C6 C7 C8 -1.4(4)
C7 C8 C9 N1 -178.6(2)
C7 C8 C9 C4 1.4(3)
C7 C8 C10 N2 176.8(2)
C7 C6 C5 C4 1.4(4)
C3 C4 C5 C6 179.5(3)
C15 C16 C17 C12 -0.9(4)
Cu1' N1 C1 C2 -177.7(6)
Cu1' N1 C9 C8 -1.2(7)
Cu1' N1 C9 C4 178.9(6)
Cu1' O1 C11 N3 4.7(6)
Cu1' O1 C11 C12 -175.7(5)
Cu1' O3 N4 O5 -5.3(3)
Cu1' O3 N4 O4 176.0(3)
Cu1' N2 N3 C11 -4.9(6)
Cu1' N2 C10 C8 4.6(7)
